data_1528498
loop_
_publ_author_name
'Frost, B.J.'
'Miller, S.B.'
'Rove, K.O.'
'Pearson, D.M.'
'Mebi, C.A.'
'Korinek, J.D.'
'Harkreader, J.L.'
'Shearer, J.'

_publ_section_title
;
 Synthesis, characterization, and crystal structure of a quadruply bonded
 dimolybdenum(II) complex containing the water-soluble phosphine
 1,3,5-triaza-7-phophaadamantane (PTA)
;
_journal_name_full 'Inorganica Chimica Acta'
_journal_page_first 283
_journal_page_last 288
_journal_volume 359
_journal_year 2006
_chemical_formula_sum 'C24 H48 Cl4 Mo2 N12 P4'
_space_group_IT_number 33
_symmetry_space_group_name_Hall 'P 2c -2n'
_symmetry_space_group_name_H-M 'P n a 21'
_cell_angle_alpha 90
_cell_angle_beta 90
_cell_angle_gamma 90
_cell_formula_units_Z 4
_cell_length_a 24.082
_cell_length_b 12.7912
_cell_length_c 11.9559
_cell_volume 3682.868
_citation_journal_id_ASTM ICHAA3
_cod_data_source_file Frost_ICHAA3_2006_966.cif
_cod_data_source_block C24H48Cl4Mo2N12P4
_cod_database_code 1528498

loop_
_symmetry_equiv_pos_as_xyz
x,y,z
-x,-y,z+1/2
-x+1/2,y+1/2,z+1/2
x+1/2,-y+1/2,z

loop_
_atom_site_label
_atom_site_type_symbol
_atom_site_fract_x
_atom_site_fract_y
_atom_site_fract_z
_atom_site_occupancy
_atom_site_U_iso_or_equiv
H8 H 0.4183 0.2278 0.5069 1 0.0
H32 H 0.2217 0.3482 1.2887 1 0.0
C1 C 0.32525 0.3597 0.6425 1 0.0
H33 H 0.2216 0.1559 1.3029 1 0.0
N5 N 0.00633 0.5297 0.6351 1 0.0
H26 H 0.0998 0.3515 1.0625 1 0.0
N3 N 0.38288 0.1817 0.757 1 0.0
Cl2 Cl-1 0.22622 0.44074 0.85747 1 0.0
P2 P 0.10639 0.45675 0.71617 1 0.0
C17 C 0.21439 0.1539 1.2231 1 0.0
C18 C 0.12985 0.2486 1.2434 1 0.0
H35 H 0.0902 0.2475 1.2293 1 0.0
H9 H 0.4191 0.0869 0.6456 1 0.0
C12 C 0.06434 0.6837 0.756 1 0.0
H3 H 0.2773 0.0913 0.6012 1 0.0
H6 H 0.3116 0.1365 0.831 1 0.0
H5 H 0.3292 0.2508 0.863 1 0.0
H30 H 0.1556 0.0641 1.0639 1 0.0
C4 C 0.38053 0.2426 0.5299 1 0.0
H23 H 0.0964 0.7068 0.7986 1 0.0
H38 H 0.169 -0.0211 0.5641 1 0.0
N11 N 0.0255 0.0801 0.46 1 0.0
P4 P 0.10283 0.10031 0.62999 1 0.0
H37 H 0.1645 0.0723 0.4796 1 0.0
H40 H 0.0688 0.2118 0.4887 1 0.0
H14 H 0.1066 0.5433 0.8897 1 0.0
H22 H 0.047 0.5948 0.5073 1 0.0
H1 H 0.3092 0.39 0.5755 1 0.0
H29 H 0.1001 0.1268 1.0784 1 0.0
Cl4 Cl-1 0.0486 0.23574 0.84552 1 0.0
C24 C 0.0748 -0.1142 0.5185 1 0.0
C14 C 0.23964 0.2357 1.0479 1 0.0
C15 C 0.1401 0.1308 1.0867 1 0.0
H10 H 0.3623 0.0439 0.6893 1 0.0
N7 N 0.1532 0.342 1.1914 1 0.0
N8 N 0.24143 0.2441 1.1705 1 0.0
H47 H 0.1003 -0.1547 0.5639 1 0.0
N4 N 0.03707 0.6 0.8181 1 0.0
C23 C -0.00369 0 0.5245 1 0.0
H24 H 0.0389 0.7424 0.7511 1 0.0
H13 H 0.058 0.4617 0.8869 1 0.0
C20 C 0.05091 0.1586 0.5339 1 0.0
P1 P 0.27964 0.25347 0.69278 1 0.0
H41 H 0.083 -0.0564 0.7255 1 0.0
H19 H -0.0373 0.6137 0.7453 1 0.0
H31 H 0.2307 0.3991 1.171 1 0.0
Cl1 Cl-1 0.17635 0.3245 0.52095 1 0.0
C21 C 0.05972 -0.0092 0.6827 1 0.0
N9 N 0.15368 0.1494 1.2049 1 0.0
H39 H 0.0221 0.1922 0.5776 1 0.0
H7 H 0.361 0.2703 0.4654 1 0.0
N1 N 0.3819 0.3238 0.6173 1 0.0
Mo2 Mo+2 0.143418 0.195702 0.79595 1 0.0
H12 H 0.4469 0.2673 0.7016 1 0.0
N2 N 0.35406 0.1445 0.5631 1 0.0
C19 C 0.14312 0.0246 0.5256 1 0.0
H28 H 0.2595 0.2942 1.0154 1 0.0
H27 H 0.2582 0.1719 1.025 1 0.0
H43 H 0.0884 0.0802 0.351 1 0.0
H42 H 0.0316 0.0184 0.7327 1 0.0
H16 H 0.0216 0.3774 0.6671 1 0.0
C7 C 0.07674 0.5155 0.844 1 0.0
H34 H 0.231 0.0904 1.1938 1 0.0
Cl3 Cl-1 0.20313 0.04562 0.81585 1 0.0
Mo1 Mo+2 0.184152 0.326367 0.72133 1 0.0
N6 N 0.08282 0.6573 0.6427 1 0.0
C2 C 0.29366 0.158 0.5812 1 0.0
C6 C 0.40795 0.2798 0.7173 1 0.0
H2 H 0.327 0.414 0.699 1 0.0
C13 C 0.13978 0.3484 1.0717 1 0.0
P3 P 0.16729 0.23481 0.99425 1 0.0
C3 C 0.32679 0.2012 0.8018 1 0.0
C11 C 0.03477 0.6171 0.5808 1 0.0
H17 H 0.1592 0.6092 0.6857 1 0.0
H36 H 0.1351 0.2537 1.3237 1 0.0
H18 H 0.1394 0.5641 0.5704 1 0.0
H48 H 0.0568 -0.1621 0.4671 1 0.0
C9 C 0.1277 0.5797 0.6462 1 0.0
H21 H 0.0084 0.6737 0.5704 1 0.0
H4 H 0.2765 0.1816 0.5123 1 0.0
H44 H 0.0486 -0.0156 0.3364 1 0.0
C8 C 0.04201 0.4356 0.6352 1 0.0
H46 H -0.0299 0.0344 0.574 1 0.0
H20 H -0.0248 0.5001 0.7868 1 0.0
C10 C -0.00874 0.5603 0.7494 1 0.0
C22 C 0.06748 0.0275 0.3914 1 0.0
H11 H 0.4059 0.3311 0.777 1 0.0
H25 H 0.1554 0.4121 1.0409 1 0.0
N10 N 0.10672 -0.0385 0.4536 1 0.0
N12 N 0.03222 -0.0685 0.5922 1 0.0
C5 C 0.38134 0.1065 0.6642 1 0.0
H15 H 0.0515 0.4176 0.5587 1 0.0
C16 C 0.21428 0.3399 1.2095 1 0.0
H45 H -0.0249 -0.0431 0.4732 1 0.0
